data_2202901
loop_
_publ_author_name
'Bats, Jan W.'
'Haberecht, Monika C.'
'Wagner, Matthias'

_publ_section_title
;
 A new refinement of the orthorhombic polymorph of acetamide
;
_journal_issue 10
_journal_name_full 'Acta Crystallographica Section E'
_journal_page_first o1483
_journal_page_last o1485
_journal_paper_doi 10.1107/S1600536803019494
_journal_volume 59
_journal_year 2003
_chemical_formula_moiety 'C2 H5 N O'
_chemical_formula_sum 'C2 H5 N O'
_chemical_formula_weight 59.07
_chemical_name_systematic
;
acetamide
;
_space_group_IT_number 56
_symmetry_cell_setting orthorhombic
_symmetry_space_group_name_Hall '-P 2ab 2ac'
_symmetry_space_group_name_H-M 'P c c n'
_atom_sites_solution_hydrogens difmap
_atom_sites_solution_primary direct
_atom_sites_solution_secondary difmap
_audit_creation_method SHELXL-97
_cell_angle_alpha 90.00
_cell_angle_beta 90.00
_cell_angle_gamma 90.00
_cell_formula_units_Z 16
_cell_length_a 19.021(4)
_cell_length_b 7.5084(14)
_cell_length_c 9.4038(16)
_cell_measurement_reflns_used 213
_cell_measurement_temperature 146(2)
_cell_measurement_theta_max 26
_cell_measurement_theta_min 3
_cell_volume 1343.0(4)
_computing_cell_refinement SMART
_computing_data_collection 'SMART (Siemens, 1995)'
_computing_data_reduction 'SAINT (Siemens, 1995)'
_computing_molecular_graphics 'XP in SHELXTL (Sheldrick, 1996)'
_computing_publication_material SHELXL97
_computing_structure_refinement 'SHELXL97 (Sheldrick, 1997)'
_computing_structure_solution 'SHELXS97 (Sheldrick, 1997)'
_diffrn_ambient_temperature 146(2)
_diffrn_measured_fraction_theta_full 0.991
_diffrn_measured_fraction_theta_max 0.973
_diffrn_measurement_device_type SIEMENS_SMART_1K_CCD
_diffrn_measurement_method \w
_diffrn_radiation_monochromator graphite
_diffrn_radiation_source 'normal-focus sealed tube'
_diffrn_radiation_type MoK\a
_diffrn_radiation_wavelength 0.71073
_diffrn_reflns_av_R_equivalents 0.0741
_diffrn_reflns_av_sigmaI/netI 0.0567
_diffrn_reflns_limit_h_max 23
_diffrn_reflns_limit_h_min -26
_diffrn_reflns_limit_k_max 9
_diffrn_reflns_limit_k_min -10
_diffrn_reflns_limit_l_max 12
_diffrn_reflns_limit_l_min -12
_diffrn_reflns_number 12606
_diffrn_reflns_theta_full 28.50
_diffrn_reflns_theta_max 29.0
_diffrn_reflns_theta_min 2.14
_diffrn_standards_decay_% 0.0
_diffrn_standards_interval_time 1200
_diffrn_standards_number 134
_exptl_absorpt_coefficient_mu 0.093
_exptl_absorpt_correction_type none
_exptl_crystal_colour colorless
_exptl_crystal_density_diffrn 1.169
_exptl_crystal_density_method 'not measured'
_exptl_crystal_description rod
_exptl_crystal_F_000 512
_exptl_crystal_size_max 0.50
_exptl_crystal_size_mid 0.16
_exptl_crystal_size_min 0.08
_refine_diff_density_max 0.191
_refine_diff_density_min -0.252
_refine_ls_extinction_method none
_refine_ls_goodness_of_fit_ref 1.111
_refine_ls_hydrogen_treatment mixed
_refine_ls_matrix_type full
_refine_ls_number_parameters 91
_refine_ls_number_reflns 1767
_refine_ls_number_restraints 0
_refine_ls_restrained_S_all 1.111
_refine_ls_R_factor_all 0.1092
_refine_ls_R_factor_gt 0.0582
_refine_ls_shift/su_max 0.001
_refine_ls_shift/su_mean <0.001
_refine_ls_structure_factor_coef Fsqd
_refine_ls_weighting_details 'calc w = 1/[\s^2^(Fo^2^)+(0.05P)^2^] where P=  (Fo^2^+2Fc^2^)/3'
_refine_ls_weighting_scheme calc
_refine_ls_wR_factor_gt 0.1036
_refine_ls_wR_factor_ref 0.1159
_reflns_number_gt 1134
_reflns_number_total 1767
_reflns_threshold_expression I>2\s(I)
_cod_data_source_file su6043.cif
_cod_data_source_block I
_cod_database_code 2202901
_cod_database_fobs_code 2202901

loop_
_symmetry_equiv_pos_as_xyz
'x, y, z'
'-x+1/2, -y+1/2, z'
'-x, y+1/2, -z+1/2'
'x+1/2, -y, -z+1/2'
'-x, -y, -z'
'x-1/2, y-1/2, -z'
'x, -y-1/2, z-1/2'
'-x-1/2, y, z-1/2'

loop_
_atom_site_label
_atom_site_fract_x
_atom_site_fract_y
_atom_site_fract_z
_atom_site_U_iso_or_equiv
_atom_site_adp_type
_atom_site_calc_flag
_atom_site_refinement_flags
_atom_site_occupancy
_atom_site_disorder_assembly
_atom_site_disorder_group
_atom_site_type_symbol
O1 0.55232(6) 0.14563(14) 0.29156(11) 0.0318(3) Uani d . 1 . . O
N1 0.57489(8) 0.17989(19) 0.52416(15) 0.0298(4) Uani d . 1 . . N
C1 0.53372(8) 0.19720(19) 0.41127(15) 0.0252(4) Uani d . 1 . . C
C2 0.46294(8) 0.2816(2) 0.43387(17) 0.0338(4) Uani d . 1 . . C
H2A 0.4575 0.3828 0.3689 0.054 Uiso calc R 1 . . H
H2B 0.4592 0.3233 0.5323 0.054 Uiso calc R 1 . . H
H2C 0.4260 0.1938 0.4151 0.054 Uiso calc R 1 . . H
H01 0.6181(10) 0.134(2) 0.5123(19) 0.041(5) Uiso d . 1 . . H
H02 0.5617(8) 0.228(3) 0.604(2) 0.044(5) Uiso d . 1 . . H
O2 0.71375(6) 0.02080(16) 0.48261(11) 0.0377(3) Uani d . 1 . . O
N2 0.70150(8) 0.03422(18) 0.24500(14) 0.0315(4) Uani d . 1 . . N
C3 0.73947(8) 0.00898(19) 0.36143(16) 0.0265(4) Uani d . 1 . . C
C4 0.81577(9) -0.0366(2) 0.34175(17) 0.0359(4) Uani d . 1 . . C
H4A 0.8449 0.0640 0.3724 0.057 Uiso calc R 1 . . H
H4B 0.8249 -0.0619 0.2412 0.057 Uiso calc R 1 . . H
H4C 0.8274 -0.1418 0.3989 0.057 Uiso calc R 1 . . H
H03 0.6530(10) 0.058(2) 0.2564(18) 0.045(5) Uiso d . 1 . . H
H04 0.7234(8) 0.024(2) 0.1652(18) 0.035(5) Uiso d . 1 . . H

loop_
_atom_site_aniso_label
_atom_site_aniso_U_11
_atom_site_aniso_U_22
_atom_site_aniso_U_33
_atom_site_aniso_U_12
_atom_site_aniso_U_13
_atom_site_aniso_U_23
O1 0.0333(7) 0.0419(7) 0.0202(6) 0.0015(5) 0.0009(5) 0.0004(5)
N1 0.0289(9) 0.0404(8) 0.0202(7) 0.0042(6) 0.0015(6) -0.0021(6)
C1 0.0290(9) 0.0237(8) 0.0229(8) -0.0030(7) 0.0034(7) 0.0035(6)
C2 0.0291(9) 0.0352(9) 0.0372(10) 0.0039(7) 0.0002(7) -0.0005(7)
O2 0.0305(7) 0.0606(8) 0.0221(6) 0.0069(5) -0.0009(5) -0.0019(5)
N2 0.0251(8) 0.0489(9) 0.0204(8) 0.0012(6) 0.0011(6) -0.0005(6)
C3 0.0268(9) 0.0284(8) 0.0242(8) -0.0005(7) 0.0003(7) -0.0021(6)
C4 0.0277(9) 0.0446(10) 0.0353(10) 0.0017(8) -0.0008(7) -0.0021(8)

loop_
_atom_type_symbol
_atom_type_description
_atom_type_scat_dispersion_real
_atom_type_scat_dispersion_imag
_atom_type_scat_source
C C 0.0033 0.0016 'International Tables Vol C Tables 4.2.6.8 and 6.1.1.4'
H H 0.0000 0.0000 'International Tables Vol C Tables 4.2.6.8 and 6.1.1.4'
N N 0.0061 0.0033 'International Tables Vol C Tables 4.2.6.8 and 6.1.1.4'
O O 0.0106 0.0060 'International Tables Vol C Tables 4.2.6.8 and 6.1.1.4'

loop_
_geom_angle_atom_site_label_1
_geom_angle_atom_site_label_2
_geom_angle_atom_site_label_3
_geom_angle
C1 N1 H01 118.6(11)
C1 N1 H02 118.8(11)
H01 N1 H02 121.9(16)
O1 C1 N1 121.81(15)
O1 C1 C2 120.98(14)
N1 C1 C2 117.20(14)
C1 C2 H2A 109.5
C1 C2 H2B 109.5
H2A C2 H2B 109.5
C1 C2 H2C 109.5
H2A C2 H2C 109.5
H2B C2 H2C 109.5
C3 N2 H03 117.7(11)
C3 N2 H04 116.3(11)
H03 N2 H04 126.0(15)
O2 C3 N2 122.17(15)
O2 C3 C4 120.62(14)
N2 C3 C4 117.21(14)
C3 C4 H4A 109.5
C3 C4 H4B 109.5
H4A C4 H4B 109.5
C3 C4 H4C 109.5
H4A C4 H4C 109.5
H4B C4 H4C 109.5

loop_
_geom_bond_atom_site_label_1
_geom_bond_atom_site_label_2
_geom_bond_site_symmetry_2
_geom_bond_distance
_geom_bond_publ_flag
O1 C1 . 1.2419(17) ?
N1 C1 . 1.326(2) ?
N1 H01 . 0.898(18) ?
N1 H02 . 0.87(2) ?
C1 C2 . 1.503(2) ?
C2 H2A . 0.9800 ?
C2 H2B . 0.9800 ?
C2 H2C . 0.9800 ?
O2 C3 . 1.2433(18) ?
N2 C3 . 1.3253(19) ?
N2 H03 . 0.945(19) ?
N2 H04 . 0.862(17) ?
C3 C4 . 1.503(2) ?
C4 H4A . 0.9800 ?
C4 H4B . 0.9800 ?
C4 H4C . 0.9800 ?

loop_
_geom_hbond_atom_site_label_D
_geom_hbond_atom_site_label_H
_geom_hbond_atom_site_label_A
_geom_hbond_site_symmetry_A
_geom_hbond_distance_DH
_geom_hbond_distance_HA
_geom_hbond_distance_DA
_geom_hbond_angle_DHA
_geom_hbond_publ_flag
N1 H01 O2 1_555 0.90(2) 2.03(2) 2.925(2) 177.6(15) yes
N1 H02 O1 7_566 0.87(2) 2.01(2) 2.868(2) 168.1(15) yes
N2 H03 O1 1_555 0.95(2) 2.05(2) 2.991(2) 171.6(14) yes
N2 H04 O2 8_755 0.86(2) 2.09(2) 2.949(2) 172.7(14) yes
C2 H2A O1 3_655 0.98 2.49 3.471(2) 178 yes
C4 H4B O2 8_755 0.98 2.62 3.451(2) 143 yes

loop_
_cod_related_entry_id
_cod_related_entry_database
_cod_related_entry_code
1 ChemSpider 173
